data_7124907
loop_
_publ_author_name
'Dawkins, Michael J. C.'
'Middleton, Ewart'
'Kefalidis, Christos E.'
'Dange, Deepak'
'Juckel, Martin M.'
'Maron, Laurent'
'Jones, Cameron'

_publ_section_title
;
 Two-coordinate terminal zinc hydride complexes: synthesis, structure and
 preliminary reactivity studies.
;
_journal_issue 69
_journal_name_full 'Chemical communications (Cambridge, England)'
_journal_page_first 10490
_journal_page_last 10492
_journal_paper_doi 10.1039/c6cc05445e
_journal_volume 52
_journal_year 2016
_chemical_formula_sum 'C47 H59 N O3 Si Zn'
_chemical_formula_weight 779.41
_space_group_IT_number 114
_space_group_name_Hall 'P -4 2n'
_space_group_name_H-M_alt 'P -4 21 c'
_symmetry_cell_setting tetragonal
_symmetry_space_group_name_H-M 'P -4 21 c'
_atom_sites_solution_hydrogens geom
_atom_sites_solution_primary direct
_atom_sites_solution_secondary difmap
_audit_creation_method SHELXL-97
_audit_update_record
;
2016-06-30 deposited with the CCDC.
2016-08-02 downloaded from the CCDC.
;
_cell_angle_alpha 90.00
_cell_angle_beta 90.00
_cell_angle_gamma 90.00
_cell_formula_units_Z 8
_cell_length_a 21.1923(12)
_cell_length_b 21.1923(12)
_cell_length_c 18.9615(15)
_cell_measurement_reflns_used 9704
_cell_measurement_temperature 123(2)
_cell_measurement_theta_max 27.50
_cell_measurement_theta_min 3.04
_cell_volume 8515.9(10)
_computing_cell_refinement 'Bruker SAINT'
_computing_data_collection 'Bruker APEX2'
_computing_data_reduction 'Bruker SAINT'
_computing_molecular_graphics 'Bruker SHELXTL'
_computing_publication_material 'Bruker SHELXTL'
_computing_structure_refinement 'SHELXL-97 (Sheldrick, 1997)'
_computing_structure_solution 'SHELXS-97 (Sheldrick 2008)'
_diffrn_ambient_temperature 123(2)
_diffrn_measured_fraction_theta_full 0.998
_diffrn_measured_fraction_theta_max 0.998
_diffrn_measurement_device_type 'Bruker Apex X8'
_diffrn_radiation_monochromator graphite
_diffrn_radiation_source 'fine-focus sealed tube'
_diffrn_radiation_type MoK\a
_diffrn_radiation_wavelength 0.71073
_diffrn_reflns_av_R_equivalents 0.0543
_diffrn_reflns_av_sigmaI/netI 0.0723
_diffrn_reflns_limit_h_max 27
_diffrn_reflns_limit_h_min -27
_diffrn_reflns_limit_k_max 27
_diffrn_reflns_limit_k_min -13
_diffrn_reflns_limit_l_max 24
_diffrn_reflns_limit_l_min -22
_diffrn_reflns_number 27597
_diffrn_reflns_theta_full 27.50
_diffrn_reflns_theta_max 27.50
_diffrn_reflns_theta_min 3.04
_exptl_absorpt_coefficient_mu 0.645
_exptl_absorpt_correction_T_max 0.845
_exptl_absorpt_correction_T_min 0.801
_exptl_absorpt_correction_type multi-scan
_exptl_absorpt_process_details 'Sortav (Blessing)'
_exptl_crystal_colour colourless
_exptl_crystal_density_diffrn 1.216
_exptl_crystal_density_method 'not measured'
_exptl_crystal_description block
_exptl_crystal_F_000 3328
_exptl_crystal_size_max 0.35
_exptl_crystal_size_mid 0.30
_exptl_crystal_size_min 0.27
_refine_diff_density_max 0.959
_refine_diff_density_min -0.526
_refine_diff_density_rms 0.070
_refine_ls_abs_structure_details 'Flack H D (1983), Acta Cryst. A39, 876-881'
_refine_ls_abs_structure_Flack 0.198(14)
_refine_ls_extinction_method none
_refine_ls_goodness_of_fit_ref 1.027
_refine_ls_hydrogen_treatment constr
_refine_ls_matrix_type full
_refine_ls_number_parameters 490
_refine_ls_number_reflns 9704
_refine_ls_number_restraints 0
_refine_ls_restrained_S_all 1.027
_refine_ls_R_factor_all 0.0908
_refine_ls_R_factor_gt 0.0543
_refine_ls_shift/su_max 0.000
_refine_ls_shift/su_mean 0.000
_refine_ls_structure_factor_coef Fsqd
_refine_ls_weighting_details 'calc w=1/[\s^2^(Fo^2^)+(0.0686P)^2^+5.2741P] where P=(Fo^2^+2Fc^2^)/3'
_refine_ls_weighting_scheme calc
_refine_ls_wR_factor_gt 0.1238
_refine_ls_wR_factor_ref 0.1477
_reflns_number_gt 7055
_reflns_number_total 9704
_reflns_threshold_expression >2sigma(I)
_cod_data_source_file c6cc05445e2.cif
_cod_data_source_block compound1S
_cod_original_sg_symbol_H-M P-42(1)c
_cod_database_code 7124907

loop_
_symmetry_equiv_pos_as_xyz
'x, y, z'
'y, -x, -z'
'-x, -y, z'
'-y, x, -z'
'x+1/2, -y+1/2, -z+1/2'
'-x+1/2, y+1/2, -z+1/2'
'-y+1/2, -x+1/2, z+1/2'
'y+1/2, x+1/2, z+1/2'

loop_
_atom_site_label
_atom_site_type_symbol
_atom_site_fract_x
_atom_site_fract_y
_atom_site_fract_z
_atom_site_U_iso_or_equiv
_atom_site_adp_type
_atom_site_occupancy
_atom_site_symmetry_multiplicity
_atom_site_calc_flag
_atom_site_refinement_flags
Zn1 Zn 0.42910(2) 0.23495(2) 0.13881(3) 0.03147(13) Uani 1 1 d .
Si2 Si 0.52559(4) 0.24825(5) 0.25174(5) 0.0219(2) Uani 1 1 d .
N1 N 0.44726(14) 0.24282(17) 0.23471(15) 0.0235(7) Uani 1 1 d .
C21 C 0.37616(19) 0.42193(18) 0.3186(2) 0.0237(8) Uani 1 1 d .
C4 C 0.30273(16) 0.24445(18) 0.39032(17) 0.0203(7) Uani 1 1 d .
C46 C 0.4236(2) 0.2311(2) 0.0373(2) 0.0425(11) Uani 1 1 d .
H46A H 0.4416 0.1903 0.0218 0.051 Uiso 1 1 calc R
H46B H 0.3784 0.2310 0.0242 0.051 Uiso 1 1 calc R
C22 C 0.4197(2) 0.44582(18) 0.3675(2) 0.0302(9) Uani 1 1 d .
H22 H 0.4596 0.4258 0.3727 0.036 Uiso 1 1 calc R
C20 C 0.39279(18) 0.36287(17) 0.2757(2) 0.0217(8) Uani 1 1 d .
H20 H 0.4398 0.3619 0.2709 0.026 Uiso 1 1 calc R
C2 C 0.37315(17) 0.30149(18) 0.3114(2) 0.0205(8) Uani 1 1 d .
C25 C 0.3035(2) 0.5041(2) 0.3543(3) 0.0344(10) Uani 1 1 d .
H25 H 0.2635 0.5239 0.3496 0.041 Uiso 1 1 calc R
C5 C 0.32559(16) 0.18783(17) 0.3631(2) 0.0219(7) Uani 1 1 d .
H5 H 0.3091 0.1492 0.3805 0.026 Uiso 1 1 calc R
C7 C 0.39153(19) 0.12508(18) 0.2761(2) 0.0233(8) Uani 1 1 d .
H7 H 0.4385 0.1263 0.2711 0.028 Uiso 1 1 calc R
O11 O 0.54194(18) 0.21704(17) 0.32774(17) 0.0519(10) Uani 1 1 d .
C6 C 0.37228(17) 0.18640(18) 0.3110(2) 0.0212(8) Uani 1 1 d .
C26 C 0.3183(2) 0.45192(19) 0.3125(2) 0.0283(9) Uani 1 1 d .
H26 H 0.2883 0.4367 0.2794 0.034 Uiso 1 1 calc R
C34 C 0.55372(19) 0.2418(2) 0.39810(18) 0.0311(10) Uani 1 1 d .
C14 C 0.36424(18) 0.12020(17) 0.2009(2) 0.0225(8) Uani 1 1 d .
C1 C 0.39852(16) 0.24393(18) 0.28645(18) 0.0202(7) Uani 1 1 d .
C3 C 0.32675(17) 0.30037(17) 0.3634(2) 0.0222(8) Uani 1 1 d .
H3 H 0.3110 0.3393 0.3811 0.027 Uiso 1 1 calc R
C27 C 0.36534(18) 0.36715(18) 0.2010(2) 0.0226(8) Uani 1 1 d .
C38 C 0.5961(2) 0.1508(2) 0.1848(3) 0.0332(10) Uani 1 1 d .
C29 C 0.3672(2) 0.4142(2) 0.0854(2) 0.0380(11) Uani 1 1 d .
H29 H 0.3859 0.4426 0.0529 0.046 Uiso 1 1 calc R
C42 C 0.5888(2) 0.3594(2) 0.2038(2) 0.0308(9) Uani 1 1 d .
O3 O 0.55911(17) 0.20678(18) 0.18928(17) 0.0498(9) Uani 1 1 d .
C13 C 0.3195(2) 0.03331(19) 0.3104(2) 0.0313(9) Uani 1 1 d .
H13 H 0.2899 0.0467 0.2758 0.038 Uiso 1 1 calc R
C15 C 0.31091(19) 0.15469(18) 0.1807(2) 0.0238(8) Uani 1 1 d .
H15 H 0.2915 0.1826 0.2133 0.029 Uiso 1 1 calc R
C28 C 0.3915(2) 0.4087(2) 0.1528(2) 0.0311(9) Uani 1 1 d .
H28 H 0.4266 0.4339 0.1663 0.037 Uiso 1 1 calc R
C9 C 0.4187(2) 0.0452(2) 0.3691(2) 0.0367(10) Uani 1 1 d .
H9 H 0.4578 0.0664 0.3753 0.044 Uiso 1 1 calc R
C30 C 0.3157(2) 0.3783(2) 0.0653(2) 0.0330(10) Uani 1 1 d .
H30 H 0.2988 0.3824 0.0192 0.040 Uiso 1 1 calc R
C24 C 0.3469(2) 0.5270(2) 0.4024(2) 0.0370(11) Uani 1 1 d .
H24 H 0.3365 0.5622 0.4312 0.044 Uiso 1 1 calc R
C8 C 0.3761(2) 0.06643(19) 0.3188(2) 0.0263(8) Uani 1 1 d .
C16 C 0.2860(2) 0.1484(2) 0.1131(2) 0.0303(9) Uani 1 1 d .
H16 H 0.2491 0.1712 0.1004 0.036 Uiso 1 1 calc R
C32 C 0.31308(19) 0.33152(19) 0.1803(2) 0.0260(9) Uani 1 1 d .
H32 H 0.2937 0.3034 0.2127 0.031 Uiso 1 1 calc R
C33 C 0.25173(18) 0.24492(19) 0.44604(17) 0.0279(8) Uani 1 1 d .
H33A H 0.2381 0.2884 0.4547 0.042 Uiso 1 1 calc R
H33B H 0.2683 0.2268 0.4898 0.042 Uiso 1 1 calc R
H33C H 0.2157 0.2199 0.4297 0.042 Uiso 1 1 calc R
C12 C 0.3062(2) -0.0189(2) 0.3518(2) 0.0375(11) Uani 1 1 d .
H12 H 0.2675 -0.0408 0.3455 0.045 Uiso 1 1 calc R
C31 C 0.2892(2) 0.3372(2) 0.1118(2) 0.0320(10) Uani 1 1 d .
H31 H 0.2543 0.3121 0.0977 0.038 Uiso 1 1 calc R
C17 C 0.3146(2) 0.1093(2) 0.0642(2) 0.0336(10) Uani 1 1 d .
H17 H 0.2983 0.1061 0.0176 0.040 Uiso 1 1 calc R
C19 C 0.39192(19) 0.0804(2) 0.1522(2) 0.0307(9) Uani 1 1 d .
H19 H 0.4281 0.0566 0.1651 0.037 Uiso 1 1 calc R
C18 C 0.3673(2) 0.0749(2) 0.0842(2) 0.0377(11) Uani 1 1 d .
H18 H 0.3869 0.0474 0.0513 0.045 Uiso 1 1 calc R
C41 C 0.5975(3) 0.1346(3) 0.1058(3) 0.0629(17) Uani 1 1 d .
H41A H 0.5549 0.1239 0.0899 0.094 Uiso 1 1 calc R
H41B H 0.6256 0.0985 0.0980 0.094 Uiso 1 1 calc R
H41C H 0.6131 0.1710 0.0791 0.094 Uiso 1 1 calc R
C11 C 0.3484(3) -0.0392(2) 0.4017(3) 0.0449(12) Uani 1 1 d .
H11 H 0.3391 -0.0751 0.4300 0.054 Uiso 1 1 calc R
C39 C 0.5669(3) 0.0962(2) 0.2239(3) 0.0545(14) Uani 1 1 d .
H39A H 0.5618 0.1073 0.2737 0.082 Uiso 1 1 calc R
H39B H 0.5943 0.0591 0.2198 0.082 Uiso 1 1 calc R
H39C H 0.5255 0.0866 0.2035 0.082 Uiso 1 1 calc R
C23 C 0.4053(2) 0.4985(2) 0.4085(2) 0.0358(10) Uani 1 1 d .
H23 H 0.4356 0.5149 0.4406 0.043 Uiso 1 1 calc R
O2 O 0.5522(2) 0.31812(19) 0.2477(2) 0.0703(13) Uani 1 1 d .
C40 C 0.6626(2) 0.1618(3) 0.2104(3) 0.0488(13) Uani 1 1 d .
H40A H 0.6839 0.1917 0.1790 0.073 Uiso 1 1 calc R
H40B H 0.6857 0.1217 0.2105 0.073 Uiso 1 1 calc R
H40C H 0.6615 0.1790 0.2583 0.073 Uiso 1 1 calc R
C45 C 0.5726(3) 0.4247(2) 0.2283(3) 0.0518(13) Uani 1 1 d .
H45A H 0.5275 0.4324 0.2210 0.078 Uiso 1 1 calc R
H45B H 0.5971 0.4556 0.2013 0.078 Uiso 1 1 calc R
H45C H 0.5826 0.4288 0.2786 0.078 Uiso 1 1 calc R
C47 C 0.4558(3) 0.2830(3) -0.0035(3) 0.0614(16) Uani 1 1 d .
H47A H 0.4425 0.3241 0.0149 0.092 Uiso 1 1 calc R
H47B H 0.4442 0.2798 -0.0535 0.092 Uiso 1 1 calc R
H47C H 0.5016 0.2787 0.0013 0.092 Uiso 1 1 calc R
C10 C 0.4044(3) -0.0073(2) 0.4104(3) 0.0439(12) Uani 1 1 d .
H10 H 0.4336 -0.0212 0.4451 0.053 Uiso 1 1 calc R
C35 C 0.5187(3) 0.3009(3) 0.4112(3) 0.072(2) Uani 1 1 d .
H35A H 0.5318 0.3329 0.3769 0.107 Uiso 1 1 calc R
H35B H 0.5277 0.3159 0.4590 0.107 Uiso 1 1 calc R
H35C H 0.4733 0.2930 0.4063 0.107 Uiso 1 1 calc R
C43 C 0.6567(3) 0.3447(3) 0.2166(4) 0.074(2) Uani 1 1 d .
H43A H 0.6665 0.3511 0.2666 0.111 Uiso 1 1 calc R
H43B H 0.6831 0.3727 0.1879 0.111 Uiso 1 1 calc R
H43C H 0.6651 0.3007 0.2037 0.111 Uiso 1 1 calc R
C37 C 0.6236(2) 0.2501(4) 0.4042(3) 0.077(2) Uani 1 1 d .
H37A H 0.6447 0.2104 0.3920 0.115 Uiso 1 1 calc R
H37B H 0.6343 0.2618 0.4527 0.115 Uiso 1 1 calc R
H37C H 0.6374 0.2834 0.3719 0.115 Uiso 1 1 calc R
C44 C 0.5721(5) 0.3483(4) 0.1287(3) 0.108(3) Uani 1 1 d .
H44A H 0.5876 0.3067 0.1140 0.161 Uiso 1 1 calc R
H44B H 0.5916 0.3810 0.0993 0.161 Uiso 1 1 calc R
H44C H 0.5262 0.3499 0.1231 0.161 Uiso 1 1 calc R
C36 C 0.5315(4) 0.1898(3) 0.4456(4) 0.095(3) Uani 1 1 d .
H36A H 0.4857 0.1848 0.4406 0.142 Uiso 1 1 calc R
H36B H 0.5417 0.2002 0.4946 0.142 Uiso 1 1 calc R
H36C H 0.5525 0.1503 0.4325 0.142 Uiso 1 1 calc R

loop_
_atom_site_aniso_label
_atom_site_aniso_U_11
_atom_site_aniso_U_22
_atom_site_aniso_U_33
_atom_site_aniso_U_23
_atom_site_aniso_U_13
_atom_site_aniso_U_12
Zn1 0.0261(2) 0.0454(3) 0.0228(2) -0.0021(2) 0.0002(2) -0.0061(2)
Si2 0.0165(4) 0.0299(5) 0.0192(5) -0.0012(5) 0.0001(4) -0.0002(4)
N1 0.0218(15) 0.0314(17) 0.0172(14) -0.0014(14) 0.0026(12) -0.0008(14)
C21 0.028(2) 0.0207(18) 0.0227(19) -0.0016(16) 0.0020(16) -0.0031(16)
C4 0.0177(16) 0.0267(19) 0.0163(16) -0.0001(15) -0.0004(13) -0.0014(16)
C46 0.047(3) 0.055(3) 0.026(2) 0.001(2) -0.007(2) -0.006(3)
C22 0.034(2) 0.028(2) 0.029(2) -0.0019(18) -0.0048(19) 0.0016(18)
C20 0.0173(18) 0.0200(19) 0.028(2) -0.0026(16) 0.0043(16) -0.0038(15)
C2 0.0156(17) 0.0256(19) 0.0204(19) -0.0030(16) -0.0029(15) -0.0037(15)
C25 0.035(2) 0.028(2) 0.040(2) -0.002(2) 0.004(2) 0.0065(18)
C5 0.0211(17) 0.0253(18) 0.0194(17) 0.0039(17) 0.0012(17) -0.0002(15)
C7 0.0219(19) 0.024(2) 0.024(2) 0.0009(16) -0.0016(16) 0.0029(16)
O11 0.070(2) 0.056(2) 0.0296(17) -0.0079(16) -0.0157(16) 0.0271(19)
C6 0.0189(18) 0.0248(19) 0.0200(19) 0.0008(16) -0.0019(15) -0.0006(16)
C26 0.030(2) 0.026(2) 0.028(2) -0.0025(18) 0.0000(18) -0.0015(18)
C34 0.0271(19) 0.053(3) 0.0131(17) 0.0013(19) -0.0005(15) 0.000(2)
C14 0.026(2) 0.0177(18) 0.024(2) 0.0014(15) 0.0014(16) -0.0057(16)
C1 0.0140(15) 0.0252(19) 0.0213(17) -0.0011(16) -0.0017(13) 0.0001(16)
C3 0.0223(18) 0.0225(18) 0.0220(18) -0.0043(17) 0.0009(17) 0.0008(15)
C27 0.0236(19) 0.0213(18) 0.0230(19) -0.0032(16) 0.0037(16) 0.0024(16)
C38 0.029(2) 0.032(2) 0.039(2) -0.007(2) 0.0047(19) 0.0114(19)
C29 0.048(3) 0.040(3) 0.026(2) 0.0017(19) 0.005(2) 0.001(2)
C42 0.026(2) 0.035(2) 0.031(2) 0.0028(19) 0.0032(18) -0.0046(19)
O3 0.049(2) 0.064(2) 0.0368(18) -0.0060(17) -0.0005(16) 0.0257(18)
C13 0.038(2) 0.026(2) 0.030(2) 0.0018(18) 0.0011(19) -0.0018(19)
C15 0.025(2) 0.025(2) 0.0222(19) 0.0008(16) 0.0014(16) 0.0020(16)
C28 0.029(2) 0.034(2) 0.030(2) 0.0007(18) 0.0018(18) -0.0069(18)
C9 0.036(2) 0.036(2) 0.038(3) 0.005(2) 0.001(2) 0.0028(19)
C30 0.040(3) 0.036(2) 0.023(2) -0.0004(18) -0.0059(19) 0.005(2)
C24 0.054(3) 0.030(2) 0.026(2) -0.0026(19) 0.007(2) 0.002(2)
C8 0.031(2) 0.0229(19) 0.0245(19) -0.0014(17) 0.0013(17) 0.0036(17)
C16 0.027(2) 0.028(2) 0.036(2) 0.0028(18) -0.0072(18) -0.0037(18)
C32 0.027(2) 0.024(2) 0.027(2) -0.0018(17) -0.0004(17) 0.0018(17)
C33 0.0252(18) 0.035(2) 0.0231(17) -0.0017(17) 0.0064(16) 0.0012(18)
C12 0.049(3) 0.026(2) 0.037(3) 0.003(2) 0.004(2) -0.004(2)
C31 0.033(2) 0.029(2) 0.034(2) -0.0059(18) -0.0047(19) 0.0030(19)
C17 0.045(3) 0.035(2) 0.021(2) -0.0011(18) -0.0036(19) -0.009(2)
C19 0.027(2) 0.031(2) 0.034(2) -0.0055(18) 0.0001(18) 0.0064(18)
C18 0.042(3) 0.037(2) 0.034(2) -0.011(2) 0.002(2) 0.001(2)
C41 0.059(4) 0.080(4) 0.050(3) -0.020(3) 0.015(3) 0.010(3)
C11 0.061(3) 0.029(2) 0.044(3) 0.007(2) 0.011(3) 0.004(2)
C39 0.047(3) 0.040(3) 0.077(4) -0.006(3) 0.010(3) -0.005(3)
C23 0.040(3) 0.035(2) 0.032(2) -0.0009(19) -0.009(2) -0.004(2)
O2 0.081(3) 0.060(2) 0.071(3) -0.025(2) 0.043(2) -0.043(2)
C40 0.025(2) 0.057(3) 0.065(4) 0.006(3) 0.004(2) 0.004(2)
C45 0.049(3) 0.046(3) 0.061(3) -0.007(3) -0.010(3) 0.008(3)
C47 0.088(4) 0.056(3) 0.040(3) -0.006(3) 0.026(3) 0.004(3)
C10 0.060(3) 0.036(3) 0.035(3) 0.012(2) -0.002(2) 0.013(2)
C35 0.090(5) 0.076(4) 0.048(3) -0.018(3) -0.019(3) 0.036(4)
C43 0.033(3) 0.058(4) 0.131(6) -0.014(4) 0.001(3) 0.000(3)
C37 0.033(3) 0.130(6) 0.066(4) -0.020(4) -0.010(3) -0.004(4)
C44 0.210(10) 0.077(5) 0.036(3) 0.003(3) -0.003(5) 0.011(6)
C36 0.153(8) 0.060(4) 0.071(5) 0.004(4) 0.052(5) -0.015(5)

loop_
_atom_type_symbol
_atom_type_description
_atom_type_scat_dispersion_real
_atom_type_scat_dispersion_imag
_atom_type_scat_source
C C 0.0033 0.0016 'International Tables Vol C Tables 4.2.6.8 and 6.1.1.4'
H H 0.0000 0.0000 'International Tables Vol C Tables 4.2.6.8 and 6.1.1.4'
N N 0.0061 0.0033 'International Tables Vol C Tables 4.2.6.8 and 6.1.1.4'
O O 0.0106 0.0060 'International Tables Vol C Tables 4.2.6.8 and 6.1.1.4'
Si Si 0.0817 0.0704 'International Tables Vol C Tables 4.2.6.8 and 6.1.1.4'
Zn Zn 0.2839 1.4301 'International Tables Vol C Tables 4.2.6.8 and 6.1.1.4'

loop_
_geom_angle_atom_site_label_1
_geom_angle_atom_site_label_2
_geom_angle_atom_site_label_3
_geom_angle
N1 Zn1 C46 171.13(19)
O2 Si2 O11 110.4(2)
O2 Si2 O3 108.2(2)
O11 Si2 O3 109.33(18)
O2 Si2 N1 113.7(2)
O11 Si2 N1 110.52(19)
O3 Si2 N1 104.52(17)
C1 N1 Si2 125.3(2)
C1 N1 Zn1 121.5(2)
Si2 N1 Zn1 113.18(16)
C26 C21 C22 118.2(4)
C26 C21 C20 122.2(3)
C22 C21 C20 119.6(4)
C3 C4 C5 118.2(3)
C3 C4 C33 120.9(3)
C5 C4 C33 120.9(3)
C47 C46 Zn1 117.0(4)
C23 C22 C21 120.8(4)
C2 C20 C21 113.5(3)
C2 C20 C27 110.9(3)
C21 C20 C27 110.8(3)
C3 C2 C1 119.4(3)
C3 C2 C20 121.4(3)
C1 C2 C20 118.9(3)
C24 C25 C26 120.2(4)
C4 C5 C6 121.7(3)
C6 C7 C8 114.3(3)
C6 C7 C14 111.1(3)
C8 C7 C14 110.9(3)
C34 O11 Si2 134.7(3)
C5 C6 C1 119.4(3)
C5 C6 C7 121.2(3)
C1 C6 C7 119.3(3)
C21 C26 C25 121.0(4)
O11 C34 C35 111.9(4)
O11 C34 C37 106.5(4)
C35 C34 C37 112.6(5)
O11 C34 C36 103.4(5)
C35 C34 C36 111.4(5)
C37 C34 C36 110.6(6)
C19 C14 C15 118.6(4)
C19 C14 C7 120.0(3)
C15 C14 C7 121.4(3)
C2 C1 C6 118.9(3)
C2 C1 N1 121.3(3)
C6 C1 N1 119.7(3)
C4 C3 C2 122.3(3)
C28 C27 C32 118.4(4)
C28 C27 C20 119.7(3)
C32 C27 C20 121.9(3)
O3 C38 C39 112.5(4)
O3 C38 C40 111.5(4)
C39 C38 C40 110.1(4)
O3 C38 C41 104.8(4)
C39 C38 C41 108.4(5)
C40 C38 C41 109.3(4)
C28 C29 C30 120.1(4)
O2 C42 C44 109.3(5)
O2 C42 C43 107.5(5)
C44 C42 C43 110.6(6)
O2 C42 C45 105.0(4)
C44 C42 C45 112.8(5)
C43 C42 C45 111.3(4)
C38 O3 Si2 136.8(3)
C12 C13 C8 120.7(4)
C16 C15 C14 120.6(4)
C29 C28 C27 121.0(4)
C8 C9 C10 120.2(4)
C31 C30 C29 119.9(4)
C23 C24 C25 119.8(4)
C9 C8 C13 118.3(4)
C9 C8 C7 119.4(4)
C13 C8 C7 122.3(4)
C17 C16 C15 120.6(4)
C27 C32 C31 120.1(4)
C11 C12 C13 120.6(4)
C30 C31 C32 120.5(4)
C16 C17 C18 118.9(4)
C14 C19 C18 120.7(4)
C17 C18 C19 120.7(4)
C12 C11 C10 119.4(4)
C24 C23 C22 120.0(4)
C42 O2 Si2 142.2(3)
C11 C10 C9 120.8(5)

loop_
_geom_bond_atom_site_label_1
_geom_bond_atom_site_label_2
_geom_bond_distance
Zn1 N1 1.866(3)
Zn1 C46 1.929(4)
Si2 O2 1.586(4)
Si2 O11 1.623(3)
Si2 O3 1.637(3)
Si2 N1 1.695(3)
N1 C1 1.425(4)
C21 C26 1.385(6)
C21 C22 1.403(6)
C21 C20 1.534(5)
C4 C3 1.387(5)
C4 C5 1.393(5)
C4 C33 1.511(5)
C46 C47 1.508(7)
C22 C23 1.396(6)
C20 C2 1.524(5)
C20 C27 1.534(5)
C2 C3 1.393(5)
C2 C1 1.414(5)
C25 C24 1.383(7)
C25 C26 1.395(6)
C5 C6 1.400(5)
C7 C6 1.514(5)
C7 C8 1.519(6)
C7 C14 1.543(5)
O11 C34 1.455(5)
C6 C1 1.418(5)
C34 C35 1.477(7)
C34 C37 1.495(6)
C34 C36 1.499(8)
C14 C19 1.381(6)
C14 C15 1.400(6)
C27 C28 1.384(6)
C27 C32 1.397(6)
C38 O3 1.425(5)
C38 C39 1.508(7)
C38 C40 1.509(6)
C38 C41 1.537(7)
C29 C28 1.382(6)
C29 C30 1.384(7)
C42 O2 1.435(5)
C42 C44 1.487(8)
C42 C43 1.491(7)
C42 C45 1.500(7)
C13 C12 1.386(6)
C13 C8 1.398(6)
C15 C16 1.392(6)
C9 C8 1.388(6)
C9 C10 1.395(6)
C30 C31 1.360(6)
C24 C23 1.382(7)
C16 C17 1.383(6)
C32 C31 1.397(6)
C12 C11 1.373(7)
C17 C18 1.388(6)
C19 C18 1.395(6)
C11 C10 1.374(8)
